data_4507399
loop_
_publ_author_name
'Sreevidya, Thekku Veedu'
'Cao, Deng-Ke'
'Lavy, Tali'
'Botoshansky, Mark'
'Kaftory, Menahem'

_publ_section_title
;
 Unexpected Molecular Flip in Solid-State Photodimerization
;
_journal_issue 2
_journal_name_full 'Crystal Growth &amp; Design'
_journal_page_first 936
_journal_paper_doi 10.1021/cg3016707
_journal_volume 13
_journal_year 2013
_chemical_formula_moiety 'C30 H22 O2, 2(C5 H5 N O)'
_chemical_formula_sum 'C40 H32 N2 O4'
_chemical_formula_weight 604.68
_chemical_name_systematic
; 
 1,1,6,6-Tetraphenyl-2,4-hexadiyne-1,6-diol : 2(2(1H)-pyridone) 
;
_space_group_IT_number 2
_symmetry_cell_setting triclinic
_symmetry_space_group_name_Hall '-P 1'
_symmetry_space_group_name_H-M 'P -1'
_atom_sites_solution_hydrogens geom
_atom_sites_solution_primary direct
_atom_sites_solution_secondary difmap
_audit_creation_method SHELXL-97
_cell_angle_alpha 87.33(2)
_cell_angle_beta 75.75(2)
_cell_angle_gamma 84.88(2)
_cell_formula_units_Z 1
_cell_length_a 7.8090(10)
_cell_length_b 7.861(2)
_cell_length_c 13.539(3)
_cell_measurement_reflns_used 8031
_cell_measurement_temperature 293(2)
_cell_measurement_theta_max 25.32
_cell_measurement_theta_min 2.06
_cell_volume 802.1(3)
_computing_cell_refinement 'DENZO HKL2000 (Otwinowski & Minor 1997)'
_computing_data_collection 'Collect (Nonius, 2006)'
_computing_data_reduction 'DENZO HKL2000 (Otwinowski & Minor 1997)'
_computing_molecular_graphics 'Ortep-3 for Windows (Farrugia, 1999)'
_computing_structure_refinement 'SHELXL-97 (Sheldrick, 1997)'
_computing_structure_solution 'SHELXS-97 (Sheldrick, 1990)'
_diffrn_ambient_temperature 293(2)
_diffrn_measured_fraction_theta_full 0.983
_diffrn_measured_fraction_theta_max 0.983
_diffrn_measurement_device_type 'Nonius KappaCCD'
_diffrn_measurement_method 'phi- and omega-scans'
_diffrn_radiation_monochromator graphite
_diffrn_radiation_source 'fine-focus sealed tube'
_diffrn_radiation_type MoK\a
_diffrn_radiation_wavelength 0.71073
_diffrn_reflns_av_R_equivalents 0.078
_diffrn_reflns_av_sigmaI/netI 0.0725
_diffrn_reflns_limit_h_max 9
_diffrn_reflns_limit_h_min 0
_diffrn_reflns_limit_k_max 9
_diffrn_reflns_limit_k_min -9
_diffrn_reflns_limit_l_max 16
_diffrn_reflns_limit_l_min -15
_diffrn_reflns_number 8031
_diffrn_reflns_theta_full 25.02
_diffrn_reflns_theta_max 25.02
_diffrn_reflns_theta_min 2.60
_diffrn_standards_decay_% none
_diffrn_standards_number none
_exptl_absorpt_coefficient_mu 0.081
_exptl_absorpt_correction_type none
_exptl_absorpt_process_details none
_exptl_crystal_colour colorless
_exptl_crystal_density_diffrn 1.254
_exptl_crystal_density_method 'not measured'
_exptl_crystal_description plate
_exptl_crystal_F_000 318
_exptl_crystal_size_max 0.30
_exptl_crystal_size_mid 0.20
_exptl_crystal_size_min 0.01
_refine_diff_density_max 0.229
_refine_diff_density_min -0.213
_refine_diff_density_rms 0.047
_refine_ls_extinction_method none
_refine_ls_goodness_of_fit_ref 1.005
_refine_ls_hydrogen_treatment constr
_refine_ls_matrix_type full
_refine_ls_number_parameters 256
_refine_ls_number_reflns 2790
_refine_ls_number_restraints 0
_refine_ls_restrained_S_all 1.005
_refine_ls_R_factor_all 0.1302
_refine_ls_R_factor_gt 0.0649
_refine_ls_shift/su_max 0.002
_refine_ls_shift/su_mean 0.000
_refine_ls_structure_factor_coef Fsqd
_refine_ls_weighting_details 'calc w=1/[\s^2^(Fo^2^)+(0.1073P)^2^+0.0000P] where P=(Fo^2^+2Fc^2^)/3'
_refine_ls_weighting_scheme calc
_refine_ls_wR_factor_gt 0.1669
_refine_ls_wR_factor_ref 0.1919
_reflns_number_gt 1488
_reflns_number_total 2790
_reflns_threshold_expression >2sigma(I)
_cod_data_source_file cg3016707_si_004.cif
_cod_data_source_block I-c_27hrs
_cod_database_code 4507399

loop_
_symmetry_equiv_pos_as_xyz
'x, y, z'
'-x, -y, -z'

loop_
_atom_site_label
_atom_site_type_symbol
_atom_site_fract_x
_atom_site_fract_y
_atom_site_fract_z
_atom_site_U_iso_or_equiv
_atom_site_adp_type
_atom_site_occupancy
_atom_site_symmetry_multiplicity
_atom_site_calc_flag
_atom_site_refinement_flags
O1 O 0.3281(3) 1.1300(3) 0.23534(14) 0.0590(6) Uani 1 1 d .
H1 H 0.3996 1.0886 0.2669 0.22(3) Uiso 1 1 calc R
C1 C 0.0345(4) 1.0050(4) 0.4482(2) 0.0563(8) Uani 1 1 d .
C2 C 0.0949(4) 1.0132(4) 0.3577(2) 0.0544(8) Uani 1 1 d .
C3 C 0.1861(3) 1.0225(3) 0.24852(18) 0.0452(7) Uani 1 1 d .
C4 C 0.0644(3) 1.1016(3) 0.18288(19) 0.0443(6) Uani 1 1 d .
C5 C -0.1168(4) 1.1270(4) 0.2196(2) 0.0645(9) Uani 1 1 d .
H5 H -0.1693 1.0964 0.2867 0.070(9) Uiso 1 1 calc R
C6 C -0.2211(4) 1.1988(5) 0.1557(3) 0.0786(10) Uani 1 1 d .
H6 H -0.3434 1.2152 0.1806 0.122(14) Uiso 1 1 calc R
C7 C -0.1466(4) 1.2449(4) 0.0578(3) 0.0725(9) Uani 1 1 d .
H7 H -0.2171 1.2941 0.0162 0.112(13) Uiso 1 1 calc R
C8 C 0.0340(4) 1.2185(4) 0.0204(2) 0.0655(9) Uani 1 1 d .
H8 H 0.0857 1.2491 -0.0468 0.078(10) Uiso 1 1 calc R
C9 C 0.1383(4) 1.1466(4) 0.0828(2) 0.0555(8) Uani 1 1 d .
H9 H 0.2602 1.1284 0.0569 0.088(11) Uiso 1 1 calc R
C10 C 0.2547(3) 0.8413(3) 0.21235(18) 0.0441(7) Uani 1 1 d .
C11 C 0.4283(4) 0.8056(4) 0.1576(2) 0.0580(8) Uani 1 1 d .
H11 H 0.5066 0.8911 0.1443 0.071(9) Uiso 1 1 calc R
C12 C 0.4851(4) 0.6410(4) 0.1225(2) 0.0648(9) Uani 1 1 d .
H12 H 0.6015 0.6178 0.0856 0.067(9) Uiso 1 1 calc R
C13 C 0.3729(4) 0.5137(4) 0.1414(2) 0.0627(8) Uani 1 1 d .
H13 H 0.4127 0.4042 0.1183 0.090(11) Uiso 1 1 calc R
C14 C 0.1996(4) 0.5490(4) 0.1954(2) 0.0631(8) Uani 1 1 d .
H14 H 0.1218 0.4631 0.2080 0.082(10) Uiso 1 1 calc R
C15 C 0.1413(4) 0.7112(4) 0.2305(2) 0.0560(8) Uani 1 1 d .
H15 H 0.0244 0.7335 0.2669 0.082(10) Uiso 1 1 calc R
O2 O 0.4683(5) 0.1366(6) 0.3971(2) 0.1304(16) Uani 1 1 d .
N1B N 0.4834(17) 0.2754(12) 0.5442(6) 0.117(3) Uani 0.605(14) 1 d P
H1NB H 0.5300 0.1813 0.5662 0.140 Uiso 0.605(14) 1 d PR
C16B C 0.4506(13) 0.2865(15) 0.4524(5) 0.076(3) Uani 0.605(14) 1 d P
C17B C 0.3975(15) 0.4659(18) 0.4196(7) 0.113(3) Uani 0.605(14) 1 d P
H17B H 0.3462 0.4569 0.3603 0.136 Uiso 0.605(14) 1 d PR
C18B C 0.2555(8) 0.5117(10) 0.5101(7) 0.168(3) Uani 1 1 d .
H18B H 0.1475 0.5589 0.4985 0.202 Uiso 0.605(14) 1 d PR
C19B C 0.2748(10) 0.4971(11) 0.6002(7) 0.163(3) Uani 1 1 d .
H19B H 0.1876 0.5408 0.6554 0.196 Uiso 0.605(14) 1 d PR
C20B C 0.4367(19) 0.4282(13) 0.6089(5) 0.125(4) Uani 0.605(14) 1 d P
H20B H 0.4233 0.3902 0.6805 0.149 Uiso 0.605(14) 1 d PR
N1A N 0.4233(15) 0.174(3) 0.5605(10) 0.109(5) Uani 0.395(14) 1 d P
H1NA H 0.4886 0.0869 0.5764 0.131 Uiso 0.395(14) 1 d PR
C16A C 0.401(2) 0.191(3) 0.4657(15) 0.095(5) Uani 0.395(14) 1 d P
C17A C 0.314(2) 0.361(3) 0.4458(12) 0.110(6) Uani 0.395(14) 1 d P
H17A H 0.3108 0.3846 0.3779 0.131 Uiso 0.395(14) 1 d PR
C20A C 0.355(2) 0.295(4) 0.6373(10) 0.179(12) Uani 0.395(14) 1 d P
H20A H 0.3390 0.2676 0.7067 0.214 Uiso 0.395(14) 1 d PR
H18A H 0.1902 0.6145 0.4904 0.214 Uiso 0.40 1 d P
H19A H 0.2501 0.6033 0.6404 0.214 Uiso 0.40 1 d P

loop_
_atom_site_aniso_label
_atom_site_aniso_U_11
_atom_site_aniso_U_22
_atom_site_aniso_U_33
_atom_site_aniso_U_23
_atom_site_aniso_U_13
_atom_site_aniso_U_12
O1 0.0628(12) 0.0623(14) 0.0557(12) 0.0010(10) -0.0193(10) -0.0138(10)
C1 0.0678(18) 0.060(2) 0.0376(15) -0.0011(13) -0.0104(13) 0.0077(14)
C2 0.0639(18) 0.0515(18) 0.0461(19) -0.0035(13) -0.0137(14) 0.0056(14)
C3 0.0515(15) 0.0483(17) 0.0338(14) 0.0011(12) -0.0073(11) -0.0028(13)
C4 0.0507(15) 0.0394(16) 0.0420(15) -0.0018(12) -0.0112(12) 0.0010(12)
C5 0.0513(18) 0.077(2) 0.056(2) 0.0067(16) -0.0029(15) 0.0079(15)
C6 0.054(2) 0.093(3) 0.085(3) 0.013(2) -0.0175(17) 0.0144(17)
C7 0.073(2) 0.079(2) 0.069(2) 0.0051(18) -0.0303(19) 0.0059(18)
C8 0.073(2) 0.073(2) 0.0507(19) 0.0121(16) -0.0191(16) -0.0040(17)
C9 0.0531(18) 0.067(2) 0.0449(17) 0.0036(14) -0.0103(13) -0.0001(14)
C10 0.0475(15) 0.0498(17) 0.0328(14) 0.0027(12) -0.0090(11) 0.0040(12)
C11 0.0507(17) 0.064(2) 0.0534(18) -0.0011(15) -0.0042(13) 0.0022(15)
C12 0.0566(19) 0.071(2) 0.0581(19) -0.0047(17) -0.0047(15) 0.0183(17)
C13 0.077(2) 0.052(2) 0.0546(19) -0.0018(15) -0.0148(16) 0.0128(17)
C14 0.073(2) 0.048(2) 0.065(2) 0.0012(15) -0.0127(16) -0.0023(16)
C15 0.0533(18) 0.0495(19) 0.0591(18) 0.0002(14) -0.0039(14) 0.0000(14)
O2 0.094(2) 0.237(5) 0.066(2) 0.003(2) -0.0351(17) -0.006(2)
N1B 0.196(9) 0.101(6) 0.079(5) 0.005(4) -0.080(5) -0.022(6)
C16B 0.090(6) 0.106(7) 0.042(4) -0.009(4) -0.031(4) -0.007(5)
C17B 0.114(7) 0.158(10) 0.090(6) 0.012(6) -0.069(6) -0.010(7)
C18B 0.097(4) 0.239(8) 0.185(7) -0.091(7) -0.063(5) 0.017(4)
C19B 0.097(5) 0.201(8) 0.167(7) -0.061(6) 0.036(4) -0.047(5)
C20B 0.191(12) 0.149(9) 0.035(4) 0.013(5) -0.029(5) -0.025(8)
N1A 0.088(7) 0.166(15) 0.079(8) -0.029(9) -0.029(6) -0.007(7)
C16A 0.075(9) 0.102(12) 0.117(13) 0.006(10) -0.042(8) -0.005(8)
C17A 0.096(11) 0.136(15) 0.102(10) -0.022(9) -0.044(8) 0.029(10)
C20A 0.140(12) 0.37(4) 0.051(7) 0.002(13) -0.018(8) -0.147(18)

loop_
_atom_type_symbol
_atom_type_description
_atom_type_scat_dispersion_real
_atom_type_scat_dispersion_imag
_atom_type_scat_source
C C 0.0033 0.0016 'International Tables Vol C Tables 4.2.6.8 and 6.1.1.4'
H H 0.0000 0.0000 'International Tables Vol C Tables 4.2.6.8 and 6.1.1.4'
N N 0.0061 0.0033 'International Tables Vol C Tables 4.2.6.8 and 6.1.1.4'
O O 0.0106 0.0060 'International Tables Vol C Tables 4.2.6.8 and 6.1.1.4'

loop_
_geom_angle_atom_site_label_1
_geom_angle_atom_site_label_2
_geom_angle_atom_site_label_3
_geom_angle
_geom_angle_site_symmetry_1
_geom_angle_site_symmetry_3
C3 O1 H1 109.5 . .
C2 C1 C1 179.8(5) . 2_576
C1 C2 C3 174.5(3) . .
O1 C3 C2 108.9(2) . .
O1 C3 C4 106.6(2) . .
C2 C3 C4 112.4(2) . .
O1 C3 C10 111.1(2) . .
C2 C3 C10 108.8(2) . .
C4 C3 C10 109.06(19) . .
C5 C4 C9 118.8(3) . .
C5 C4 C3 122.4(2) . .
C9 C4 C3 118.8(2) . .
C4 C5 C6 119.8(3) . .
C4 C5 H5 120.1 . .
C6 C5 H5 120.1 . .
C7 C6 C5 120.9(3) . .
C7 C6 H6 119.6 . .
C5 C6 H6 119.6 . .
C6 C7 C8 119.6(3) . .
C6 C7 H7 120.2 . .
C8 C7 H7 120.2 . .
C7 C8 C9 120.0(3) . .
C7 C8 H8 120.0 . .
C9 C8 H8 120.0 . .
C4 C9 C8 120.9(3) . .
C4 C9 H9 119.5 . .
C8 C9 H9 119.5 . .
C15 C10 C11 118.7(3) . .
C15 C10 C3 120.3(2) . .
C11 C10 C3 121.0(2) . .
C10 C11 C12 119.7(3) . .
C10 C11 H11 120.1 . .
C12 C11 H11 120.1 . .
C13 C12 C11 121.2(3) . .
C13 C12 H12 119.4 . .
C11 C12 H12 119.4 . .
C12 C13 C14 119.3(3) . .
C12 C13 H13 120.3 . .
C14 C13 H13 120.3 . .
C15 C14 C13 120.2(3) . .
C15 C14 H14 119.9 . .
C13 C14 H14 119.9 . .
C14 C15 C10 120.9(3) . .
C14 C15 H15 119.5 . .
C10 C15 H15 119.5 . .
C16A O2 C16B 38.1(10) . .
N1A N1B C16B 91.5(11) . .
N1A N1B C20A 70.4(15) . .
C16B N1B C20A 125.3(12) . .
N1A N1B C20B 122.5(15) . .
C16B N1B C20B 118.2(8) . .
C20A N1B C20B 52.1(11) . .
N1A N1B C16A 58.0(11) . .
C16B N1B C16A 33.5(6) . .
C20A N1B C16A 109.0(11) . .
C20B N1B C16A 135.7(10) . .
N1A N1B H1NB 56.4 . .
C16B N1B H1NB 121.1 . .
C20A N1B H1NB 91.6 . .
C20B N1B H1NB 120.8 . .
C16A N1B H1NB 96.5 . .
C16A C16B C17A 91.2(17) . .
C16A C16B N1B 88.9(16) . .
C17A C16B N1B 116.8(11) . .
C16A C16B O2 47.6(14) . .
C17A C16B O2 106.5(9) . .
N1B C16B O2 118.6(9) . .
C16A C16B C17B 136.1(16) . .
C17A C16B C17B 45.4(9) . .
N1B C16B C17B 114.1(8) . .
O2 C16B C17B 127.3(6) . .
C16A C16B N1A 53.8(15) . .
C17A C16B N1A 110.5(11) . .
N1B C16B N1A 35.1(4) . .
O2 C16B N1A 90.8(8) . .
C17B C16B N1A 136.7(8) . .
C17A C17B C18B 68.4(11) . .
C17A C17B C16B 51.5(10) . .
C18B C17B C16B 98.8(8) . .
C17A C17B C20B 161.1(14) . 2_666
C18B C17B C20B 119.0(9) . 2_666
C16B C17B C20B 109.7(8) . 2_666
C17A C17B H17B 79.8 . .
C18B C17B H17B 109.7 . .
C16B C17B H17B 107.5 . .
C20B C17B H17B 111.0 2_666 .
C17A C17B H17A 47.5 . .
C18B C17B H17A 97.2 . .
C16B C17B H17A 79.9 . .
C20B C17B H17A 139.3 2_666 .
H17B C17B H17A 32.9 . .
C19B C18B C17B 123.6(7) . .
C19B C18B C17A 116.7(10) . .
C17B C18B C17A 43.3(6) . .
C19B C18B H18B 119.6 . .
C17B C18B H18B 116.7 . .
C17A C18B H18B 108.1 . .
C19B C18B H18A 118.7 . .
C17B C18B H18A 105.9 . .
C17A C18B H18A 124.1 . .
H18B C18B H18A 34.2 . .
C18B C19B C20B 115.1(6) . .
C18B C19B C20A 116.1(8) . .
C20B C19B C20A 46.2(6) . .
C18B C19B H19B 121.7 . .
C20B C19B H19B 123.0 . .
C20A C19B H19B 107.6 . .
C18B C19B H19A 116.4 . .
C20B C19B H19A 106.0 . .
C20A C19B H19A 127.4 . .
H19B C19B H19A 43.1 . .
C20A C20B C19B 83.4(16) . .
C20A C20B N1B 60.9(11) . .
C19B C20B N1B 107.5(8) . .
C20A C20B C17B 155.2(17) . 2_666
C19B C20B C17B 121.3(9) . 2_666
N1B C20B C17B 105.7(9) . 2_666
C20A C20B H20B 63.2 . .
C19B C20B H20B 106.8 . .
N1B C20B H20B 108.3 . .
C17B C20B H20B 106.6 2_666 .
N1B N1A C16A 84.9(15) . .
N1B N1A C20A 70.2(14) . .
C16A N1A C20A 124.1(16) . .
N1B N1A C16B 53.4(10) . .
C16A N1A C16B 31.6(7) . .
C20A N1A C16B 104.8(14) . .
N1B N1A H1NB 56.9 . .
C16A N1A H1NB 115.6 . .
C20A N1A H1NB 91.7 . .
C16B N1A H1NB 94.5 . .
N1B N1A H1NA 113.9 . .
C16A N1A H1NA 119.4 . .
C20A N1A H1NA 116.4 . .
C16B N1A H1NA 128.9 . .
H1NB N1A H1NA 57.2 . .
C16B C16A O2 94(2) . .
C16B C16A N1A 94.6(18) . .
O2 C16A N1A 133.0(15) . .
C16B C16A C17A 53.2(13) . .
O2 C16A C17A 109.7(16) . .
N1A C16A C17A 112.5(15) . .
C16B C16A N1B 57.6(13) . .
O2 C16A N1B 127.0(13) . .
N1A C16A N1B 37.1(8) . .
C17A C16A N1B 89.0(12) . .
C17B C17A C16B 83.1(14) . .
C17B C17A C18B 68.3(12) . .
C16B C17A C18B 116.0(12) . .
C17B C17A C16A 118.4(16) . .
C16B C17A C16A 35.7(7) . .
C18B C17A C16A 131.6(14) . .
C17B C17A H17B 46.9 . .
C16B C17A H17B 107.8 . .
C18B C17A H17B 92.6 . .
C16A C17A H17B 128.3 . .
C17B C17A H17A 73.8 . .
C16B C17A H17A 112.0 . .
C18B C17A H17A 112.5 . .
C16A C17A H17A 115.2 . .
H17B C17A H17A 27.5 . .
C20B C20A N1B 66.9(8) . .
C20B C20A N1A 106.3(13) . .
N1B C20A N1A 39.4(8) . .
C20B C20A C19B 50.4(14) . .
N1B C20A C19B 92.4(12) . .
N1A C20A C19B 117.8(12) . .
C20B C20A H20B 46.6 . .
N1B C20A H20B 100.8 . .
N1A C20A H20B 133.0 . .
C19B C20A H20B 77.1 . .
C20B C20A H20A 113.6 . .
N1B C20A H20A 140.5 . .
N1A C20A H20A 122.9 . .
C19B C20A H20A 119.0 . .
H20B C20A H20A 67.1 . .

loop_
_geom_bond_atom_site_label_1
_geom_bond_atom_site_label_2
_geom_bond_distance
_geom_bond_site_symmetry_2
O1 C3 1.425(3) .
O1 H1 0.8200 .
C1 C2 1.201(4) .
C1 C1 1.375(6) 2_576
C2 C3 1.476(4) .
C3 C4 1.529(3) .
C3 C10 1.535(4) .
C4 C5 1.379(4) .
C4 C9 1.379(4) .
C5 C6 1.397(4) .
C5 H5 0.9300 .
C6 C7 1.356(5) .
C6 H6 0.9300 .
C7 C8 1.376(4) .
C7 H7 0.9300 .
C8 C9 1.381(4) .
C8 H8 0.9300 .
C9 H9 0.9300 .
C10 C15 1.386(4) .
C10 C11 1.387(4) .
C11 C12 1.396(4) .
C11 H11 0.9300 .
C12 C13 1.362(4) .
C12 H12 0.9300 .
C13 C14 1.381(4) .
C13 H13 0.9300 .
C14 C15 1.381(4) .
C14 H14 0.9300 .
C15 H15 0.9300 .
O2 C16A 1.040(18) .
O2 C16B 1.404(11) .
N1B N1A 0.951(14) .
N1B C16B 1.326(9) .
N1B C20A 1.410(17) .
N1B C20B 1.485(12) .
N1B C16A 1.571(19) .
N1B H1NB 0.8675 .
C16B C16A 0.868(14) .
C16B C17A 1.191(14) .
C16B C17B 1.512(15) .
C16B N1A 1.652(17) .
C17B C17A 1.085(16) .
C17B C18B 1.471(12) .
C17B C20B 1.56(2) 2_666
C17B H17B 0.9892 .
C17B H17A 1.2182 .
C18B C19B 1.264(10) .
C18B C17A 1.472(16) .
C18B H18B 0.9367 .
C18B H18A 0.9784 .
C19B C20B 1.361(14) .
C19B C20A 1.75(3) .
C19B H19B 0.9338 .
C19B H19A 0.9965 .
C20B C20A 1.27(2) .
C20B C17B 1.56(2) 2_666
C20B H20B 0.9842 .
N1A C16A 1.34(2) .
N1A C20A 1.41(3) .
N1A H1NB 0.8625 .
N1A H1NA 0.8670 .
C16A C17A 1.49(2) .
C17A H17B 1.3325 .
C17A H17A 0.9348 .
C20A H20B 1.2094 .
C20A H20A 0.9339 .

loop_
_geom_torsion_atom_site_label_1
_geom_torsion_atom_site_label_2
_geom_torsion_atom_site_label_3
_geom_torsion_atom_site_label_4
_geom_torsion
_geom_torsion_site_symmetry_1
_geom_torsion_site_symmetry_4
C1 C1 C2 C3 -75(100) 2_576 .
C1 C2 C3 O1 -40(3) . .
C1 C2 C3 C4 -158(3) . .
C1 C2 C3 C10 81(3) . .
O1 C3 C4 C5 -131.8(3) . .
C2 C3 C4 C5 -12.5(4) . .
C10 C3 C4 C5 108.2(3) . .
O1 C3 C4 C9 49.3(3) . .
C2 C3 C4 C9 168.5(2) . .
C10 C3 C4 C9 -70.8(3) . .
C9 C4 C5 C6 -0.6(5) . .
C3 C4 C5 C6 -179.6(3) . .
C4 C5 C6 C7 -0.3(5) . .
C5 C6 C7 C8 0.9(5) . .
C6 C7 C8 C9 -0.5(5) . .
C5 C4 C9 C8 1.0(4) . .
C3 C4 C9 C8 -180.0(3) . .
C7 C8 C9 C4 -0.5(5) . .
O1 C3 C10 C15 171.7(2) . .
C2 C3 C10 C15 51.7(3) . .
C4 C3 C10 C15 -71.2(3) . .
O1 C3 C10 C11 -10.9(3) . .
C2 C3 C10 C11 -130.8(3) . .
C4 C3 C10 C11 106.3(3) . .
C15 C10 C11 C12 -0.2(4) . .
C3 C10 C11 C12 -177.7(2) . .
C10 C11 C12 C13 -0.3(4) . .
C11 C12 C13 C14 0.7(4) . .
C12 C13 C14 C15 -0.6(5) . .
C13 C14 C15 C10 0.2(4) . .
C11 C10 C15 C14 0.3(4) . .
C3 C10 C15 C14 177.7(2) . .
N1A N1B C16B C16A -2.8(19) . .
C20A N1B C16B C16A -70(2) . .
C20B N1B C16B C16A -131.4(16) . .
N1A N1B C16B C17A 87.9(17) . .
C20A N1B C16B C17A 21(2) . .
C20B N1B C16B C17A -40.7(18) . .
C16A N1B C16B C17A 90.7(19) . .
N1A N1B C16B O2 -41.6(15) . .
C20A N1B C16B O2 -108.5(17) . .
C20B N1B C16B O2 -170.3(9) . .
C16A N1B C16B O2 -38.8(12) . .
N1A N1B C16B C17B 138.5(13) . .
C20A N1B C16B C17B 71.6(18) . .
C20B N1B C16B C17B 9.9(15) . .
C16A N1B C16B C17B 141.3(19) . .
C20A N1B C16B N1A -66.9(19) . .
C20B N1B C16B N1A -128.6(19) . .
C16A N1B C16B N1A 2.8(19) . .
C16A O2 C16B C17A -76.0(19) . .
C16A O2 C16B N1B 58.1(16) . .
C16A O2 C16B C17B -122(2) . .
C16A O2 C16B N1A 35.6(15) . .
C16A C16B C17B C17A 11(3) . .
N1B C16B C17B C17A -104.6(14) . .
O2 C16B C17B C17A 75.6(14) . .
N1A C16B C17B C17A -70.8(16) . .
C16A C16B C17B C18B 64(2) . .
C17A C16B C17B C18B 53.3(11) . .
N1B C16B C17B C18B -51.3(11) . .
O2 C16B C17B C18B 128.8(10) . .
N1A C16B C17B C18B -17.6(14) . .
C16A C16B C17B C20B -170(2) . 2_666
C17A C16B C17B C20B 178.4(15) . 2_666
N1B C16B C17B C20B 73.8(10) . 2_666
O2 C16B C17B C20B -106.0(9) . 2_666
N1A C16B C17B C20B 107.6(12) . 2_666
C17A C17B C18B C19B 94.6(14) . .
C16B C17B C18B C19B 52.2(11) . .
C20B C17B C18B C19B -66.2(13) 2_666 .
C16B C17B C18B C17A -42.4(10) . .
C20B C17B C18B C17A -160.8(15) 2_666 .
C17B C18B C19B C20B -2.6(14) . .
C17A C18B C19B C20B 47.2(13) . .
C17B C18B C19B C20A -54.2(13) . .
C17A C18B C19B C20A -4.3(14) . .
C18B C19B C20B C20A -102.9(10) . .
C18B C19B C20B N1B -46.2(11) . .
C20A C19B C20B N1B 56.7(9) . .
C18B C19B C20B C17B 75.5(10) . 2_666
C20A C19B C20B C17B 178.4(11) . 2_666
N1A N1B C20B C20A 2.4(18) . .
C16B N1B C20B C20A 114.5(16) . .
C16A N1B C20B C20A 78.1(18) . .
N1A N1B C20B C19B -69.4(17) . .
C16B N1B C20B C19B 42.7(13) . .
C20A N1B C20B C19B -71.8(14) . .
C16A N1B C20B C19B 6.4(17) . .
N1A N1B C20B C17B 159.7(15) . 2_666
C16B N1B C20B C17B -88.2(11) . 2_666
C20A N1B C20B C17B 157.3(15) . 2_666
C16A N1B C20B C17B -124.6(14) . 2_666
C16B N1B N1A C16A 1.8(13) . .
C20A N1B N1A C16A 129.1(13) . .
C20B N1B N1A C16A 127.0(12) . .
C16B N1B N1A C20A -127.2(12) . .
C20B N1B N1A C20A -2.0(15) . .
C16A N1B N1A C20A -129.1(13) . .
C20A N1B N1A C16B 127.2(12) . .
C20B N1B N1A C16B 125.2(15) . .
C16A N1B N1A C16B -1.8(13) . .
C16A C16B N1A N1B 177(2) . .
C17A C16B N1A N1B -107.7(15) . .
O2 C16B N1A N1B 144.3(14) . .
C17B C16B N1A N1B -61.8(16) . .
C17A C16B N1A C16A 75.7(19) . .
N1B C16B N1A C16A -177(2) . .
O2 C16B N1A C16A -32.2(15) . .
C17B C16B N1A C16A 122(2) . .
C16A C16B N1A C20A -132.7(19) . .
C17A C16B N1A C20A -56.9(15) . .
N1B C16B N1A C20A 50.8(15) . .
O2 C16B N1A C20A -164.9(9) . .
C17B C16B N1A C20A -11.0(16) . .
C17A C16B C16A O2 111.5(12) . .
N1B C16B C16A O2 -131.8(10) . .
C17B C16B C16A O2 103.6(19) . .
N1A C16B C16A O2 -133.8(16) . .
C17A C16B C16A N1A -114.7(12) . .
N1B C16B C16A N1A 2.0(14) . .
O2 C16B C16A N1A 133.8(16) . .
C17B C16B C16A N1A -122.6(16) . .
N1B C16B C16A C17A 116.7(11) . .
O2 C16B C16A C17A -111.5(12) . .
C17B C16B C16A C17A -7.9(19) . .
N1A C16B C16A C17A 114.7(12) . .
C17A C16B C16A N1B -116.7(11) . .
O2 C16B C16A N1B 131.8(10) . .
C17B C16B C16A N1B -125(2) . .
N1A C16B C16A N1B -2.0(14) . .
C16B O2 C16A N1A -100(3) . .
C16B O2 C16A C17A 52.3(14) . .
C16B O2 C16A N1B -52.0(16) . .
N1B N1A C16A C16B -2.8(19) . .
C20A N1A C16A C16B 59(2) . .
N1B N1A C16A O2 98(2) . .
C20A N1A C16A O2 159(2) . .
C16B N1A C16A O2 100(3) . .
N1B N1A C16A C17A -54.7(17) . .
C20A N1A C16A C17A 7(2) . .
C16B N1A C16A C17A -51.9(14) . .
C20A N1A C16A N1B 61.9(18) . .
C16B N1A C16A N1B 2.8(19) . .
N1A N1B C16A C16B 177(2) . .
C20A N1B C16A C16B 126(2) . .
C20B N1B C16A C16B 71(2) . .
N1A N1B C16A O2 -115(2) . .
C16B N1B C16A O2 69(2) . .
C20A N1B C16A O2 -165(2) . .
C20B N1B C16A O2 139.7(19) . .
C16B N1B C16A N1A -177(2) . .
C20A N1B C16A N1A -50.7(17) . .
C20B N1B C16A N1A -106(2) . .
N1A N1B C16A C17A 131.1(17) . .
C16B N1B C16A C17A -45.6(13) . .
C20A N1B C16A C17A 80.4(18) . .
C20B N1B C16A C17A 25.6(19) . .
C18B C17B C17A C16B -121.6(9) . .
C20B C17B C17A C16B -5(4) 2_666 .
C16B C17B C17A C18B 121.6(9) . .
C20B C17B C17A C18B 117(4) 2_666 .
C18B C17B C17A C16A -126.7(16) . .
C16B C17B C17A C16A -5.1(12) . .
C20B C17B C17A C16A -10(5) 2_666 .
C16A C16B C17A C17B -172.3(18) . .
N1B C16B C17A C17B 98.4(14) . .
O2 C16B C17A C17B -126.5(10) . .
N1A C16B C17A C17B 136.2(12) . .
C16A C16B C17A C18B 126(2) . .
N1B C16B C17A C18B 37(2) . .
O2 C16B C17A C18B 171.7(14) . .
C17B C16B C17A C18B -61.7(14) . .
N1A C16B C17A C18B 74.5(19) . .
N1B C16B C17A C16A -89.3(18) . .
O2 C16B C17A C16A 45.8(14) . .
C17B C16B C17A C16A 172.3(18) . .
N1A C16B C17A C16A -51.5(16) . .
C19B C18B C17A C17B -111.7(11) . .
C19B C18B C17A C16B -42(2) . .
C17B C18B C17A C16B 70.2(15) . .
C19B C18B C17A C16A -2(2) . .
C17B C18B C17A C16A 109(2) . .
C16B C16A C17A C17B 9(2) . .
O2 C16A C17A C17B -72(2) . .
N1A C16A C17A C17B 87.1(19) . .
N1B C16A C17A C17B 57.6(17) . .
O2 C16A C17A C16B -80.3(18) . .
N1A C16A C17A C16B 78.4(17) . .
N1B C16A C17A C16B 48.9(11) . .
C16B C16A C17A C18B -77(2) . .
O2 C16A C17A C18B -157(2) . .
N1A C16A C17A C18B 2(3) . .
N1B C16A C17A C18B -28(2) . .
C19B C20B C20A N1B 114.3(8) . .
C17B C20B C20A N1B -62(2) 2_666 .
C19B C20B C20A N1A 112.8(13) . .
N1B C20B C20A N1A -1.4(11) . .
C17B C20B C20A N1A -64(2) 2_666 .
N1B C20B C20A C19B -114.3(7) . .
C17B C20B C20A C19B -177(2) 2_666 .
N1A N1B C20A C20B -177.8(16) . .
C16B N1B C20A C20B -100.5(12) . .
C16A N1B C20A C20B -133.7(10) . .
C16B N1B C20A N1A 77.4(17) . .
C20B N1B C20A N1A 177.8(16) . .
C16A N1B C20A N1A 44.1(13) . .
N1A N1B C20A C19B -133.2(13) . .
C16B N1B C20A C19B -55.8(16) . .
C20B N1B C20A C19B 44.7(11) . .
C16A N1B C20A C19B -89.1(13) . .
N1B N1A C20A C20B 2.1(16) . .
C16A N1A C20A C20B -67(2) . .
C16B N1A C20A C20B -39.3(17) . .
C16A N1A C20A N1B -69.1(18) . .
C16B N1A C20A N1B -41.4(11) . .
N1B N1A C20A C19B 55.4(14) . .
C16A N1A C20A C19B -14(2) . .
C16B N1A C20A C19B 14.1(13) . .
C18B C19B C20A C20B 100.6(8) . .
C18B C19B C20A N1B 43.6(11) . .
C20B C19B C20A N1B -57.1(8) . .
C18B C19B C20A N1A 12.0(14) . .
C20B C19B C20A N1A -88.6(13) . .
